data_4104891
loop_
_publ_author_name
'Jerzy W. Wiench'
'Christophe Michon'
'Arkady Ellern'
'Paul Hazendonk'
'Adriana Iuga'
'Robert J. Angelici'
'Marek Pruski'

_publ_section_title
;
 Solid-State NMR Investigations of the Immobilization of a BF4- Salt of a
 Palladium(II) Complex on Silica
;
_journal_name_full 'Journal of the American Chemical Society'
_journal_page_first 11801
_journal_page_last 11810
_journal_paper_doi 10.1021/ja902982u
_journal_volume 131
_journal_year 2009
_chemical_formula_moiety 'C32 H36 N P2 Pd S2, 2(C H Cl3), B F4'
_chemical_formula_sum 'C34 H38 B Cl6 F4 N P2 Pd S2'
_chemical_formula_weight 992.62
_chemical_name_systematic
; 
 ? 
;
_space_group_IT_number 14
_symmetry_cell_setting monoclinic
_symmetry_space_group_name_Hall '-P 2yn'
_symmetry_space_group_name_H-M 'P 1 21/n 1'
_atom_sites_solution_hydrogens geom
_atom_sites_solution_primary direct
_atom_sites_solution_secondary difmap
_audit_creation_method SHELXL-97
_cell_angle_alpha 90.00
_cell_angle_beta 94.079(3)
_cell_angle_gamma 90.00
_cell_formula_units_Z 4
_cell_length_a 15.817(3)
_cell_length_b 17.210(3)
_cell_length_c 15.875(3)
_cell_measurement_reflns_used 1021
_cell_measurement_temperature 293(2)
_cell_measurement_theta_max 24.00
_cell_measurement_theta_min 2.00
_cell_volume 4310.4(14)
_computing_cell_refinement 'Bruker SMART'
_computing_data_collection 'Bruker SMART'
_computing_data_reduction 'Bruker SAINT'
_computing_molecular_graphics 'Bruker SHELXTL'
_computing_publication_material 'Bruker SHELXTL'
_computing_structure_refinement 'SHELXL-97 (Sheldrick, 2008)'
_computing_structure_solution 'SHELXS-97 (Sheldrick, 2008)'
_diffrn_ambient_temperature 293(2)
_diffrn_measured_fraction_theta_full 0.962
_diffrn_measured_fraction_theta_max 0.962
_diffrn_measurement_device_type 'CCD area detector'
_diffrn_measurement_method 'phi and omega scans'
_diffrn_radiation_monochromator graphite
_diffrn_radiation_source 'fine-focus sealed tube'
_diffrn_radiation_type MoK\a
_diffrn_radiation_wavelength 0.71073
_diffrn_reflns_av_R_equivalents 0.0299
_diffrn_reflns_av_sigmaI/netI 0.0260
_diffrn_reflns_limit_h_max 20
_diffrn_reflns_limit_h_min -20
_diffrn_reflns_limit_k_max 22
_diffrn_reflns_limit_k_min -22
_diffrn_reflns_limit_l_max 21
_diffrn_reflns_limit_l_min -21
_diffrn_reflns_number 39306
_diffrn_reflns_theta_full 28.29
_diffrn_reflns_theta_max 28.29
_diffrn_reflns_theta_min 1.75
_exptl_absorpt_coefficient_mu 1.017
_exptl_absorpt_correction_T_max 1
_exptl_absorpt_correction_T_min 0.77
_exptl_absorpt_correction_type multi-scan
_exptl_absorpt_process_details 'Bruker SADABS'
_exptl_crystal_colour yellow
_exptl_crystal_density_diffrn 1.530
_exptl_crystal_density_meas ?
_exptl_crystal_description block
_exptl_crystal_F_000 2000
_exptl_crystal_size_max 0.40
_exptl_crystal_size_mid 0.27
_exptl_crystal_size_min 0.20
_refine_diff_density_max 1.563
_refine_diff_density_min -0.930
_refine_diff_density_rms 0.094
_refine_ls_extinction_method none
_refine_ls_goodness_of_fit_ref 1.044
_refine_ls_hydrogen_treatment constr
_refine_ls_matrix_type full
_refine_ls_number_parameters 462
_refine_ls_number_reflns 10288
_refine_ls_number_restraints 0
_refine_ls_restrained_S_all 1.044
_refine_ls_R_factor_all 0.0579
_refine_ls_R_factor_gt 0.0442
_refine_ls_shift/su_max 0.001
_refine_ls_shift/su_mean 0.000
_refine_ls_structure_factor_coef Fsqd
_refine_ls_weighting_details 'calc w=1/[\s^2^(Fo^2^)+(0.0627P)^2^+8.0947P] where P=(Fo^2^+2Fc^2^)/3'
_refine_ls_weighting_scheme calc
_refine_ls_wR_factor_gt 0.1173
_refine_ls_wR_factor_ref 0.1305
_reflns_number_gt 8435
_reflns_number_total 10288
_reflns_threshold_expression >2sigma(I)
_cod_data_source_file ja902982u_si_002.cif
_cod_data_source_block ang74
_cod_depositor_comments
;
The following automatic conversions were performed:

'_exptl_crystal_density_meas' value 'none' was changed to '?' - the
value is perceived as not measured.

Automatic conversion script
Id: cif_fix_values 3008 2015-01-20 13:52:24Z robertas 
;
_cod_original_cell_volume 4310.4(13)
_cod_database_code 4104891

loop_
_symmetry_equiv_pos_as_xyz
'x, y, z'
'-x+1/2, y+1/2, -z+1/2'
'-x, -y, -z'
'x-1/2, -y-1/2, z-1/2'

loop_
_atom_site_label
_atom_site_type_symbol
_atom_site_fract_x
_atom_site_fract_y
_atom_site_fract_z
_atom_site_U_iso_or_equiv
_atom_site_adp_type
_atom_site_occupancy
_atom_site_symmetry_multiplicity
_atom_site_calc_flag
_atom_site_refinement_flags
Pd1 Pd 0.161637(14) 0.895867(13) 0.214974(14) 0.02728(8) Uani 1 1 d .
S1 S 0.15110(5) 1.01925(5) 0.15318(6) 0.03602(18) Uani 1 1 d .
S2 S 0.01731(5) 0.92845(5) 0.21734(6) 0.03576(18) Uani 1 1 d .
B1 B 0.6878(3) 0.7652(3) 0.4698(3) 0.0484(10) Uani 1 1 d .
C2 C 0.2194(2) 0.7035(2) 0.2234(2) 0.0399(7) Uani 1 1 d .
H2A H 0.2092 0.6530 0.2478 0.048 Uiso 1 1 calc R
H2B H 0.2024 0.7008 0.1636 0.048 Uiso 1 1 calc R
C3 C 0.3143(2) 0.7214(2) 0.2346(2) 0.0421(8) Uani 1 1 d .
H3A H 0.3292 0.7316 0.2939 0.050 Uiso 1 1 calc R
H3B H 0.3454 0.6757 0.2190 0.050 Uiso 1 1 calc R
C4 C 0.3432(2) 0.7904(2) 0.1831(2) 0.0396(7) Uani 1 1 d .
H4A H 0.3254 0.7813 0.1242 0.047 Uiso 1 1 calc R
H4B H 0.4047 0.7917 0.1878 0.047 Uiso 1 1 calc R
C6 C 0.0441(2) 1.01338(19) 0.1680(2) 0.0332(6) Uani 1 1 d .
C8 C 0.0167(3) 1.1370(2) 0.0969(2) 0.0446(8) Uani 1 1 d .
H8A H 0.0738 1.1507 0.1180 0.053 Uiso 1 1 calc R
H8B H -0.0203 1.1801 0.1085 0.053 Uiso 1 1 calc R
C9 C 0.0149(3) 1.1245(3) 0.0026(3) 0.0592(11) Uani 1 1 d .
H9A H 0.0519 1.0822 -0.0092 0.089 Uiso 1 1 calc R
H9B H 0.0336 1.1709 -0.0241 0.089 Uiso 1 1 calc R
H32C H -0.0418 1.1124 -0.0189 0.089 Uiso 1 1 calc R
C10 C -0.1016(2) 1.0593(3) 0.1533(3) 0.0540(10) Uani 1 1 d .
H10A H -0.1167 1.0047 0.1515 0.065 Uiso 1 1 calc R
H10B H -0.1338 1.0851 0.1070 0.065 Uiso 1 1 calc R
C11 C -0.1256(3) 1.0937(3) 0.2358(4) 0.0759(15) Uani 1 1 d .
H11A H -0.0912 1.0709 0.2816 0.114 Uiso 1 1 calc R
H11B H -0.1842 1.0831 0.2430 0.114 Uiso 1 1 calc R
H11C H -0.1166 1.1488 0.2353 0.114 Uiso 1 1 calc R
C12 C 0.0471(2) 0.73710(18) 0.2640(2) 0.0341(7) Uani 1 1 d .
C13 C -0.0048(2) 0.7485(2) 0.3291(3) 0.0477(9) Uani 1 1 d .
H13 H 0.0162 0.7737 0.3780 0.057 Uiso 1 1 calc R
C14 C -0.0882(3) 0.7227(3) 0.3222(3) 0.0543(10) Uani 1 1 d .
H14 H -0.1226 0.7303 0.3667 0.065 Uiso 1 1 calc R
C15 C -0.1197(3) 0.6864(3) 0.2505(3) 0.0552(10) Uani 1 1 d .
H15 H -0.1753 0.6685 0.2462 0.066 Uiso 1 1 calc R
C16 C -0.0696(3) 0.6764(3) 0.1851(3) 0.0675(13) Uani 1 1 d .
H16 H -0.0919 0.6526 0.1358 0.081 Uiso 1 1 calc R
C17 C 0.0139(3) 0.7012(3) 0.1908(3) 0.0544(10) Uani 1 1 d .
H17 H 0.0476 0.6937 0.1457 0.065 Uiso 1 1 calc R
C18 C 0.1877(2) 0.7727(2) 0.3840(2) 0.0354(7) Uani 1 1 d .
C19 C 0.2154(3) 0.7041(2) 0.4230(2) 0.0485(9) Uani 1 1 d .
H19 H 0.2179 0.6584 0.3919 0.058 Uiso 1 1 calc R
C20 C 0.2394(3) 0.7042(3) 0.5092(3) 0.0655(13) Uani 1 1 d .
H20 H 0.2586 0.6588 0.5358 0.079 Uiso 1 1 calc R
C21 C 0.2346(3) 0.7714(4) 0.5548(3) 0.0742(16) Uani 1 1 d .
H21 H 0.2493 0.7708 0.6125 0.089 Uiso 1 1 calc R
C22 C 0.2087(3) 0.8391(3) 0.5169(3) 0.0659(13) Uani 1 1 d .
H22 H 0.2071 0.8845 0.5486 0.079 Uiso 1 1 calc R
C23 C 0.1844(3) 0.8406(2) 0.4305(2) 0.0479(9) Uani 1 1 d .
H23 H 0.1661 0.8866 0.4045 0.057 Uiso 1 1 calc R
C24 C 0.3539(2) 0.9094(2) 0.3160(2) 0.0409(8) Uani 1 1 d .
C25 C 0.3212(3) 0.9730(3) 0.3568(3) 0.0530(10) Uani 1 1 d .
H25 H 0.2782 1.0026 0.3298 0.064 Uiso 1 1 calc R
C26 C 0.3530(4) 0.9922(3) 0.4381(3) 0.0711(15) Uani 1 1 d .
H26 H 0.3317 1.0351 0.4653 0.085 Uiso 1 1 calc R
C27 C 0.4153(4) 0.9481(4) 0.4781(3) 0.0781(17) Uani 1 1 d .
H27 H 0.4351 0.9605 0.5330 0.094 Uiso 1 1 calc R
C28 C 0.4493(3) 0.8854(4) 0.4383(3) 0.0762(17) Uani 1 1 d .
H28 H 0.4924 0.8564 0.4658 0.091 Uiso 1 1 calc R
C29 C 0.4186(3) 0.8658(3) 0.3561(3) 0.0531(10) Uani 1 1 d .
H29 H 0.4413 0.8238 0.3286 0.064 Uiso 1 1 calc R
C30 C 0.3494(2) 0.9505(2) 0.1381(2) 0.0380(7) Uani 1 1 d .
C31 C 0.4128(2) 1.0033(2) 0.1630(3) 0.0485(9) Uani 1 1 d .
H31 H 0.4333 1.0059 0.2193 0.058 Uiso 1 1 calc R
C32 C 0.4456(3) 1.0523(3) 0.1034(4) 0.0638(13) Uani 1 1 d .
H32 H 0.4884 1.0873 0.1200 0.077 Uiso 1 1 calc R
C33 C 0.4151(3) 1.0490(3) 0.0213(4) 0.0680(14) Uani 1 1 d .
H33 H 0.4370 1.0821 -0.0180 0.082 Uiso 1 1 calc R
C34 C 0.3518(3) 0.9969(3) -0.0046(3) 0.0657(13) Uani 1 1 d .
H34 H 0.3315 0.9949 -0.0610 0.079 Uiso 1 1 calc R
C35 C 0.3186(3) 0.9477(3) 0.0543(3) 0.0524(10) Uani 1 1 d .
H35 H 0.2758 0.9128 0.0373 0.063 Uiso 1 1 calc R
C36 C 0.6698(3) 0.8879(3) 0.2691(3) 0.0599(11) Uani 1 1 d .
H36 H 0.6697 0.8628 0.3244 0.072 Uiso 1 1 calc R
C37 C 0.0949(3) 0.1173(3) 0.4728(3) 0.0607(11) Uani 1 1 d .
H37 H 0.1477 0.1471 0.4810 0.073 Uiso 1 1 calc R
Cl1 Cl 0.77263(9) 0.88420(9) 0.23422(10) 0.0799(4) Uani 1 1 d .
Cl2 Cl 0.59808(9) 0.83904(10) 0.19703(9) 0.0853(4) Uani 1 1 d .
Cl3 Cl 0.63625(12) 0.98471(10) 0.27768(14) 0.1041(6) Uani 1 1 d .
Cl4 Cl 0.01198(10) 0.18201(10) 0.44591(9) 0.0866(4) Uani 1 1 d .
Cl5 Cl 0.07748(15) 0.07029(10) 0.56644(9) 0.1059(6) Uani 1 1 d .
Cl6 Cl 0.10485(12) 0.05131(8) 0.38932(9) 0.0856(4) Uani 1 1 d .
F1 F 0.7628(5) 0.7365(4) 0.4683(6) 0.228(4) Uani 1 1 d .
F2 F 0.6549(4) 0.7229(4) 0.5285(3) 0.186(3) Uani 1 1 d .
F3 F 0.6484(4) 0.7570(3) 0.3960(3) 0.199(4) Uani 1 1 d .
F4 F 0.7117(5) 0.8361(3) 0.4863(5) 0.209(3) Uani 1 1 d .
N7 N -0.01079(18) 1.06719(17) 0.14153(19) 0.0384(6) Uani 1 1 d .
P1 P 0.15425(5) 0.77546(5) 0.27236(5) 0.02960(17) Uani 1 1 d .
P5 P 0.30436(5) 0.88521(5) 0.21260(5) 0.03179(17) Uani 1 1 d .

loop_
_atom_site_aniso_label
_atom_site_aniso_U_11
_atom_site_aniso_U_22
_atom_site_aniso_U_33
_atom_site_aniso_U_23
_atom_site_aniso_U_13
_atom_site_aniso_U_12
Pd1 0.02871(13) 0.02466(12) 0.02826(12) -0.00012(8) 0.00045(8) 0.00133(8)
S1 0.0339(4) 0.0285(4) 0.0457(5) 0.0062(3) 0.0027(3) 0.0012(3)
S2 0.0315(4) 0.0334(4) 0.0425(4) 0.0038(3) 0.0034(3) 0.0015(3)
B1 0.043(2) 0.057(3) 0.044(2) -0.006(2) -0.0001(18) -0.010(2)
C2 0.049(2) 0.0280(16) 0.0425(18) -0.0036(13) 0.0025(15) 0.0065(14)
C3 0.0426(19) 0.0348(18) 0.049(2) 0.0015(15) 0.0056(16) 0.0125(14)
C4 0.0377(17) 0.0405(19) 0.0409(18) -0.0012(14) 0.0058(14) 0.0090(14)
C6 0.0370(16) 0.0295(15) 0.0328(15) -0.0030(12) 0.0003(13) 0.0017(12)
C8 0.051(2) 0.0289(17) 0.052(2) 0.0026(15) -0.0115(17) 0.0036(15)
C9 0.070(3) 0.054(2) 0.051(2) 0.0096(19) -0.009(2) 0.002(2)
C10 0.0367(19) 0.048(2) 0.076(3) 0.004(2) -0.0039(19) 0.0087(16)
C11 0.060(3) 0.069(3) 0.101(4) 0.001(3) 0.029(3) 0.020(2)
C12 0.0364(16) 0.0264(15) 0.0384(17) 0.0034(12) -0.0056(13) -0.0022(12)
C13 0.0391(19) 0.056(2) 0.047(2) -0.0077(17) -0.0018(16) -0.0011(17)
C14 0.038(2) 0.063(3) 0.063(3) 0.006(2) 0.0055(18) 0.0014(18)
C15 0.039(2) 0.051(2) 0.073(3) 0.010(2) -0.0099(19) -0.0102(17)
C16 0.056(3) 0.082(3) 0.063(3) -0.017(2) -0.012(2) -0.021(2)
C17 0.049(2) 0.071(3) 0.042(2) -0.0102(19) -0.0014(17) -0.014(2)
C18 0.0354(16) 0.0395(18) 0.0304(15) 0.0028(13) -0.0036(13) -0.0078(13)
C19 0.053(2) 0.050(2) 0.042(2) 0.0127(16) -0.0078(16) -0.0053(17)
C20 0.070(3) 0.077(3) 0.046(2) 0.025(2) -0.020(2) -0.014(2)
C21 0.079(3) 0.103(4) 0.037(2) 0.012(2) -0.017(2) -0.042(3)
C22 0.085(3) 0.075(3) 0.037(2) -0.010(2) -0.002(2) -0.033(3)
C23 0.061(2) 0.047(2) 0.0347(18) -0.0037(15) 0.0007(16) -0.0159(18)
C24 0.0356(17) 0.049(2) 0.0378(18) -0.0010(15) 0.0008(14) -0.0112(15)
C25 0.051(2) 0.058(2) 0.051(2) -0.0137(19) 0.0052(18) -0.0166(19)
C26 0.077(3) 0.085(4) 0.052(3) -0.024(2) 0.010(2) -0.037(3)
C27 0.086(4) 0.106(4) 0.042(2) -0.009(3) -0.005(2) -0.051(3)
C28 0.064(3) 0.107(4) 0.054(3) 0.023(3) -0.022(2) -0.031(3)
C29 0.046(2) 0.064(3) 0.047(2) 0.0069(19) -0.0088(17) -0.0085(19)
C30 0.0353(17) 0.0344(17) 0.0457(19) 0.0047(14) 0.0118(14) 0.0051(13)
C31 0.044(2) 0.040(2) 0.063(2) 0.0008(17) 0.0139(18) 0.0002(16)
C32 0.061(3) 0.042(2) 0.092(4) 0.005(2) 0.032(3) -0.0022(19)
C33 0.072(3) 0.055(3) 0.083(4) 0.025(2) 0.041(3) 0.013(2)
C34 0.066(3) 0.079(3) 0.053(3) 0.022(2) 0.020(2) 0.017(3)
C35 0.052(2) 0.059(3) 0.047(2) 0.0100(18) 0.0095(17) 0.0035(19)
C36 0.080(3) 0.053(3) 0.047(2) 0.0033(18) 0.007(2) 0.000(2)
C37 0.070(3) 0.060(3) 0.053(2) -0.002(2) 0.013(2) -0.018(2)
Cl1 0.0637(8) 0.0812(9) 0.0931(10) -0.0157(7) -0.0062(7) 0.0091(6)
Cl2 0.0725(8) 0.1110(12) 0.0723(8) -0.0135(8) 0.0046(7) -0.0146(8)
Cl3 0.1040(12) 0.0677(9) 0.1431(16) -0.0136(9) 0.0269(11) 0.0151(8)
Cl4 0.0862(9) 0.1061(11) 0.0697(8) -0.0047(8) 0.0210(7) 0.0169(8)
Cl5 0.1791(19) 0.0873(11) 0.0516(7) 0.0083(7) 0.0104(9) -0.0275(11)
Cl6 0.1303(13) 0.0624(8) 0.0686(8) -0.0055(6) 0.0383(8) 0.0000(8)
F1 0.181(6) 0.200(7) 0.319(10) 0.063(7) 0.121(7) 0.095(5)
F2 0.175(5) 0.316(8) 0.068(2) 0.014(3) 0.005(3) -0.162(5)
F3 0.283(7) 0.191(5) 0.107(3) 0.081(3) -0.102(4) -0.182(5)
F4 0.223(7) 0.120(4) 0.278(8) -0.090(5) -0.024(6) -0.067(4)
N7 0.0363(15) 0.0326(15) 0.0452(16) -0.0024(12) -0.0047(12) 0.0049(11)
P1 0.0332(4) 0.0262(4) 0.0288(4) 0.0001(3) -0.0023(3) -0.0004(3)
P5 0.0304(4) 0.0325(4) 0.0325(4) 0.0002(3) 0.0017(3) 0.0020(3)

loop_
_atom_type_symbol
_atom_type_description
_atom_type_scat_dispersion_real
_atom_type_scat_dispersion_imag
_atom_type_scat_source
C C 0.0033 0.0016 'International Tables Vol C Tables 4.2.6.8 and 6.1.1.4'
H H 0.0000 0.0000 'International Tables Vol C Tables 4.2.6.8 and 6.1.1.4'
N N 0.0061 0.0033 'International Tables Vol C Tables 4.2.6.8 and 6.1.1.4'
Pd Pd -0.9988 1.0072 'International Tables Vol C Tables 4.2.6.8 and 6.1.1.4'
S S 0.1246 0.1234 'International Tables Vol C Tables 4.2.6.8 and 6.1.1.4'
P P 0.1023 0.0942 'International Tables Vol C Tables 4.2.6.8 and 6.1.1.4'
B B 0.0013 0.0007 'International Tables Vol C Tables 4.2.6.8 and 6.1.1.4'
F F 0.0171 0.0103 'International Tables Vol C Tables 4.2.6.8 and 6.1.1.4'
Cl Cl 0.1484 0.1585 'International Tables Vol C Tables 4.2.6.8 and 6.1.1.4'

loop_
_geom_angle_atom_site_label_1
_geom_angle_atom_site_label_2
_geom_angle_atom_site_label_3
_geom_angle
P5 Pd1 P1 90.72(3)
P5 Pd1 S1 96.18(3)
P1 Pd1 S1 172.96(3)
P5 Pd1 S2 170.86(3)
P1 Pd1 S2 97.66(3)
S1 Pd1 S2 75.54(3)
C6 S1 Pd1 86.05(11)
C6 S2 Pd1 85.68(11)
F1 B1 F3 109.1(7)
F1 B1 F4 96.2(6)
F3 B1 F4 113.5(6)
F1 B1 F2 102.2(6)
F3 B1 F2 113.1(4)
F4 B1 F2 119.9(6)
C3 C2 P1 113.2(2)
C3 C2 H2A 108.9
P1 C2 H2A 108.9
C3 C2 H2B 108.9
P1 C2 H2B 108.9
H2A C2 H2B 107.7
C4 C3 C2 115.0(3)
C4 C3 H3A 108.5
C2 C3 H3A 108.5
C4 C3 H3B 108.5
C2 C3 H3B 108.5
H3A C3 H3B 107.5
C3 C4 P5 116.1(2)
C3 C4 H4A 108.3
P5 C4 H4A 108.3
C3 C4 H4B 108.3
P5 C4 H4B 108.3
H4A C4 H4B 107.4
N7 C6 S2 124.2(3)
N7 C6 S1 123.0(3)
S2 C6 S1 112.70(18)
N7 C8 C9 112.0(3)
N7 C8 H8A 109.2
C9 C8 H8A 109.2
N7 C8 H8B 109.2
C9 C8 H8B 109.2
H8A C8 H8B 107.9
C8 C9 H9A 109.5
C8 C9 H9B 109.5
H9A C9 H9B 109.5
C8 C9 H32C 109.5
H9A C9 H32C 109.5
H9B C9 H32C 109.5
N7 C10 C11 112.5(4)
N7 C10 H10A 109.1
C11 C10 H10A 109.1
N7 C10 H10B 109.1
C11 C10 H10B 109.1
H10A C10 H10B 107.8
C10 C11 H11A 109.5
C10 C11 H11B 109.5
H11A C11 H11B 109.5
C10 C11 H11C 109.5
H11A C11 H11C 109.5
H11B C11 H11C 109.5
C13 C12 C17 118.8(3)
C13 C12 P1 119.8(3)
C17 C12 P1 121.2(3)
C12 C13 C14 120.6(4)
C12 C13 H13 119.7
C14 C13 H13 119.7
C15 C14 C13 120.0(4)
C15 C14 H14 120.0
C13 C14 H14 120.0
C16 C15 C14 119.9(4)
C16 C15 H15 120.0
C14 C15 H15 120.0
C15 C16 C17 121.0(4)
C15 C16 H16 119.5
C17 C16 H16 119.5
C16 C17 C12 119.6(4)
C16 C17 H17 120.2
C12 C17 H17 120.2
C23 C18 C19 120.2(3)
C23 C18 P1 118.6(3)
C19 C18 P1 121.2(3)
C18 C19 C20 119.4(4)
C18 C19 H19 120.3
C20 C19 H19 120.3
C21 C20 C19 120.0(4)
C21 C20 H20 120.0
C19 C20 H20 120.0
C22 C21 C20 121.1(4)
C22 C21 H21 119.4
C20 C21 H21 119.4
C21 C22 C23 120.1(5)
C21 C22 H22 120.0
C23 C22 H22 120.0
C18 C23 C22 119.3(4)
C18 C23 H23 120.3
C22 C23 H23 120.3
C29 C24 C25 120.0(4)
C29 C24 P5 123.1(3)
C25 C24 P5 116.8(3)
C24 C25 C26 119.8(5)
C24 C25 H25 120.1
C26 C25 H25 120.1
C27 C26 C25 120.1(5)
C27 C26 H26 120.0
C25 C26 H26 120.0
C26 C27 C28 120.9(4)
C26 C27 H27 119.5
C28 C27 H27 119.5
C27 C28 C29 119.7(5)
C27 C28 H28 120.2
C29 C28 H28 120.2
C24 C29 C28 119.5(5)
C24 C29 H29 120.3
C28 C29 H29 120.3
C35 C30 C31 119.6(4)
C35 C30 P5 118.5(3)
C31 C30 P5 121.9(3)
C30 C31 C32 119.9(4)
C30 C31 H31 120.1
C32 C31 H31 120.1
C33 C32 C31 120.1(5)
C33 C32 H32 119.9
C31 C32 H32 119.9
C32 C33 C34 120.8(4)
C32 C33 H33 119.6
C34 C33 H33 119.6
C33 C34 C35 119.7(5)
C33 C34 H34 120.2
C35 C34 H34 120.2
C30 C35 C34 120.0(4)
C30 C35 H35 120.0
C34 C35 H35 120.0
Cl1 C36 Cl3 110.6(3)
Cl1 C36 Cl2 110.2(3)
Cl3 C36 Cl2 108.6(3)
Cl1 C36 H36 109.2
Cl3 C36 H36 109.2
Cl2 C36 H36 109.2
Cl5 C37 Cl4 110.1(3)
Cl5 C37 Cl6 111.9(3)
Cl4 C37 Cl6 109.4(3)
Cl5 C37 H37 108.4
Cl4 C37 H37 108.4
Cl6 C37 H37 108.4
C6 N7 C10 121.6(3)
C6 N7 C8 121.0(3)
C10 N7 C8 117.4(3)
C18 P1 C12 105.52(15)
C18 P1 C2 105.32(17)
C12 P1 C2 106.03(16)
C18 P1 Pd1 113.36(11)
C12 P1 Pd1 112.16(11)
C2 P1 Pd1 113.74(12)
C30 P5 C24 106.43(17)
C30 P5 C4 103.44(16)
C24 P5 C4 107.90(18)
C30 P5 Pd1 113.50(11)
C24 P5 Pd1 109.40(12)
C4 P5 Pd1 115.59(12)

loop_
_geom_bond_atom_site_label_1
_geom_bond_atom_site_label_2
_geom_bond_distance
Pd1 P5 2.2679(9)
Pd1 P1 2.2699(9)
Pd1 S1 2.3400(9)
Pd1 S2 2.3536(9)
S1 C6 1.728(3)
S2 C6 1.726(3)
B1 F1 1.287(7)
B1 F3 1.294(6)
B1 F4 1.299(7)
B1 F2 1.318(6)
C2 C3 1.529(5)
C2 P1 1.820(3)
C2 H2A 0.9700
C2 H2B 0.9700
C3 C4 1.529(5)
C3 H3A 0.9700
C3 H3B 0.9700
C4 P5 1.817(4)
C4 H4A 0.9700
C4 H4B 0.9700
C6 N7 1.318(4)
C8 N7 1.476(5)
C8 C9 1.510(6)
C8 H8A 0.9700
C8 H8B 0.9700
C9 H9A 0.9600
C9 H9B 0.9600
C9 H32C 0.9600
C10 N7 1.468(5)
C10 C11 1.510(7)
C10 H10A 0.9700
C10 H10B 0.9700
C11 H11A 0.9600
C11 H11B 0.9600
C11 H11C 0.9600
C12 C13 1.378(5)
C12 C17 1.387(5)
C12 P1 1.815(3)
C13 C14 1.389(6)
C13 H13 0.9300
C14 C15 1.362(6)
C14 H14 0.9300
C15 C16 1.361(7)
C15 H15 0.9300
C16 C17 1.385(6)
C16 H16 0.9300
C17 H17 0.9300
C18 C23 1.385(5)
C18 C19 1.390(5)
C18 P1 1.814(3)
C19 C20 1.394(6)
C19 H19 0.9300
C20 C21 1.368(8)
C20 H20 0.9300
C21 C22 1.361(8)
C21 H21 0.9300
C22 C23 1.399(5)
C22 H22 0.9300
C23 H23 0.9300
C24 C29 1.387(6)
C24 C25 1.389(6)
C24 P5 1.817(4)
C25 C26 1.392(6)
C25 H25 0.9300
C26 C27 1.362(9)
C26 H26 0.9300
C27 C28 1.379(9)
C27 H27 0.9300
C28 C29 1.401(6)
C28 H28 0.9300
C29 H29 0.9300
C30 C35 1.386(6)
C30 C31 1.389(5)
C30 P5 1.814(3)
C31 C32 1.394(6)
C31 H31 0.9300
C32 C33 1.359(8)
C32 H32 0.9300
C33 C34 1.383(8)
C33 H33 0.9300
C34 C35 1.392(6)
C34 H34 0.9300
C35 H35 0.9300
C36 Cl1 1.755(5)
C36 Cl3 1.756(5)
C36 Cl2 1.766(5)
C36 H36 0.9800
C37 Cl5 1.732(5)
C37 Cl4 1.750(6)
C37 Cl6 1.761(5)
C37 H37 0.9800
